data_7058976
loop_
_publ_author_name
'Cvijanovi\'c, Danijela'
'Pisk, Jana'
'Pavlovi\'c, Gordana'
'\<Si\<sak-Jung, Dubravka'
'Matkovi\'c-\<Calogovi\'c, Dubravka'
'Cindri\'c, Marina'
'Agustin, Dominique'
'Vrdoljak, Vi\<snja'

_publ_section_title
;
 Discrete mononuclear and dinuclear compounds containing a MoO22+ core and
 4-aminobenzhydrazone ligands: synthesis, structure and
 organic-solvent-free epoxidation activity
;
_journal_issue 4
_journal_name_full 'New Journal of Chemistry'
_journal_page_first 1791
_journal_paper_doi 10.1039/C8NJ04074E
_journal_volume 43
_journal_year 2019
_chemical_formula_moiety 'C15 H15 Mo N3 O5'
_chemical_formula_sum 'C15 H15 Mo N3 O5'
_chemical_formula_weight 413.24
_space_group_crystal_system triclinic
_space_group_IT_number 2
_space_group_name_Hall '-P 1'
_space_group_name_H-M_alt 'P -1'
_atom_sites_solution_hydrogens mixed
_audit_creation_method SHELXL-2014/7
_audit_update_record
;
2018-08-10 deposited with the CCDC.
2018-12-10 downloaded from the CCDC.
;
_cell_angle_alpha 79.677(3)
_cell_angle_beta 75.793(3)
_cell_angle_gamma 71.147(3)
_cell_formula_units_Z 2
_cell_length_a 7.2520(3)
_cell_length_b 10.1453(3)
_cell_length_c 11.3074(5)
_cell_measurement_reflns_used 6505
_cell_measurement_temperature 150(2)
_cell_measurement_theta_max 32.2540
_cell_measurement_theta_min 4.4890
_cell_volume 758.68(5)
_computing_cell_refinement
;
CrysAlisPro, Agilent Technologies,
Version 1.171.37.35 
;
_computing_data_collection
;
CrysAlisPro, Agilent Technologies,
Version 1.171.37.35 
;
_computing_data_reduction
;
CrysAlisPro, Agilent Technologies,
Version 1.171.37.35 
;
_computing_molecular_graphics 'MERCURY 3.8. (CCDC, 2016)'
_computing_publication_material 'SHELXL-2014/7 (Sheldrick, 2014)'
_computing_structure_refinement 'SHELXL-2014/7 (Sheldrick, 2014)'
_computing_structure_solution 'SHELXT-2014/7 (Sheldrick, 2014)'
_diffrn_ambient_temperature 150(2)
_diffrn_detector_area_resol_mean 16.3426
_diffrn_measured_fraction_theta_full 0.995
_diffrn_measured_fraction_theta_max 0.997
_diffrn_measurement_device_type 'Xcalibur, Sapphire3'
_diffrn_measurement_method '\w scans'
_diffrn_radiation_type MoK\a
_diffrn_radiation_wavelength 0.71073
_diffrn_reflns_av_R_equivalents 0.0353
_diffrn_reflns_av_unetI/netI 0.0391
_diffrn_reflns_Laue_measured_fraction_full 0.995
_diffrn_reflns_Laue_measured_fraction_max 0.997
_diffrn_reflns_limit_h_max 10
_diffrn_reflns_limit_h_min -10
_diffrn_reflns_limit_k_max 14
_diffrn_reflns_limit_k_min -14
_diffrn_reflns_limit_l_max 15
_diffrn_reflns_limit_l_min -15
_diffrn_reflns_number 15345
_diffrn_reflns_point_group_measured_fraction_full 0.995
_diffrn_reflns_point_group_measured_fraction_max 0.997
_diffrn_reflns_theta_full 25.242
_diffrn_reflns_theta_max 29.998
_diffrn_reflns_theta_min 4.188
_diffrn_source 'Enhance (Mo) X-ray Source'
_exptl_absorpt_coefficient_mu 0.897
_exptl_absorpt_correction_T_max 1.00000
_exptl_absorpt_correction_T_min 0.88889
_exptl_absorpt_correction_type multi-scan
_exptl_absorpt_process_details
;
CrysAlisPro, Agilent Technologies,
Version 1.171.37.35
Empirical absorption correction using spherical harmonics,
 implemented in SCALE3 ABSPACK scaling algorithm.
;
_exptl_crystal_colour orange
_exptl_crystal_density_diffrn 1.809
_exptl_crystal_description needle
_exptl_crystal_F_000 416
_exptl_crystal_size_max 0.40
_exptl_crystal_size_mid 0.15
_exptl_crystal_size_min 0.10
_refine_diff_density_max 0.492
_refine_diff_density_min -0.389
_refine_diff_density_rms 0.081
_refine_ls_extinction_method none
_refine_ls_goodness_of_fit_ref 1.057
_refine_ls_hydrogen_treatment mixed
_refine_ls_matrix_type full
_refine_ls_number_parameters 227
_refine_ls_number_reflns 4410
_refine_ls_number_restraints 3
_refine_ls_restrained_S_all 1.058
_refine_ls_R_factor_all 0.0323
_refine_ls_R_factor_gt 0.0252
_refine_ls_shift/su_max 0.001
_refine_ls_shift/su_mean 0.000
_refine_ls_structure_factor_coef Fsqd
_refine_ls_weighting_details 'w=1/[\s^2^(Fo^2^)+(0.0225P)^2^+0.2200P] where P=(Fo^2^+2Fc^2^)/3'
_refine_ls_weighting_scheme calc
_refine_ls_wR_factor_gt 0.0558
_refine_ls_wR_factor_ref 0.0579
_reflns_Friedel_coverage 0.000
_reflns_number_gt 3915
_reflns_number_total 4410
_reflns_threshold_expression 'I > 2\s(I)'
_cod_data_source_file c8nj04074e2.cif
_cod_data_source_block 2322
_cod_database_code 7058976
_shelx_shelxl_version_number 2014/7
_shelx_space_group_comment
;
The symmetry employed for this shelxl refinement is uniquely defined
by the following loop, which should always be used as a source of
symmetry information in preference to the above space-group names.
They are only intended as comments.
;

loop_
_space_group_symop_operation_xyz
'x, y, z'
'-x, -y, -z'

loop_
_atom_site_label
_atom_site_type_symbol
_atom_site_fract_x
_atom_site_fract_y
_atom_site_fract_z
_atom_site_U_iso_or_equiv
_atom_site_adp_type
_atom_site_occupancy
_atom_site_site_symmetry_order
_atom_site_calc_flag
_atom_site_refinement_flags_posn
_atom_site_refinement_flags_adp
Mo1 Mo 0.69715(2) 0.63388(2) 0.20659(2) 0.01389(5) Uani 1 1 d . .
N1 N 0.7309(2) 0.46552(15) 0.36333(13) 0.0131(3) Uani 1 1 d . .
N2 N 0.7353(2) 0.50687(15) 0.47353(14) 0.0147(3) Uani 1 1 d . .
N3 N 0.6782(3) 0.91544(16) 0.86072(15) 0.0188(3) Uani 1 1 d D .
H1N3 H 0.671(3) 0.867(2) 0.9308(16) 0.023 Uiso 1 1 d D U
H2N3 H 0.604(3) 0.9994(17) 0.860(2) 0.023 Uiso 1 1 d D U
O1 O 0.71371(19) 0.71636(12) 0.35152(12) 0.0165(3) Uani 1 1 d . .
O2 O 0.6321(2) 0.49601(13) 0.14156(12) 0.0199(3) Uani 1 1 d . .
O3 O 0.5816(2) 0.78850(13) 0.12859(12) 0.0191(3) Uani 1 1 d . .
O4 O 0.9411(2) 0.59687(14) 0.14157(13) 0.0238(3) Uani 1 1 d . .
O5 O 0.37280(19) 0.66605(13) 0.32603(12) 0.0181(3) Uani 1 1 d D .
H1O5 H 0.346(3) 0.607(2) 0.3799(18) 0.022 Uiso 1 1 d D U
C1 C 0.7291(3) 0.63971(18) 0.45762(16) 0.0139(3) Uani 1 1 d . .
C2 C 0.7324(3) 0.70839(17) 0.56005(16) 0.0137(3) Uani 1 1 d . .
C3 C 0.6852(3) 0.85501(18) 0.54892(17) 0.0166(3) Uani 1 1 d . .
H3 H 0.6647 0.9076 0.4724 0.020 Uiso 1 1 calc R U
C4 C 0.6683(3) 0.92392(18) 0.64790(17) 0.0186(4) Uani 1 1 d . .
H4 H 0.6356 1.0232 0.6388 0.022 Uiso 1 1 calc R U
C5 C 0.6989(3) 0.84832(18) 0.76173(17) 0.0151(3) Uani 1 1 d . .
C6 C 0.7566(3) 0.70067(18) 0.77078(17) 0.0158(3) Uani 1 1 d . .
H6 H 0.7855 0.6474 0.8456 0.019 Uiso 1 1 calc R U
C7 C 0.7715(3) 0.63339(17) 0.67217(17) 0.0152(3) Uani 1 1 d . .
H7 H 0.8090 0.5339 0.6803 0.018 Uiso 1 1 calc R U
C8 C 0.7593(3) 0.33355(18) 0.36088(16) 0.0156(3) Uani 1 1 d . .
H8 H 0.7819 0.2725 0.4335 0.019 Uiso 1 1 calc R U
C9 C 0.7590(3) 0.27292(18) 0.25504(17) 0.0155(3) Uani 1 1 d . .
C10 C 0.7005(3) 0.35448(18) 0.14845(17) 0.0159(3) Uani 1 1 d . .
C11 C 0.7043(3) 0.2896(2) 0.04904(18) 0.0200(4) Uani 1 1 d . .
H11 H 0.6659 0.3445 -0.0231 0.024 Uiso 1 1 calc R U
C12 C 0.7643(3) 0.1449(2) 0.05558(18) 0.0206(4) Uani 1 1 d . .
H12 H 0.7682 0.1012 -0.0130 0.025 Uiso 1 1 calc R U
C13 C 0.8188(3) 0.06248(19) 0.16066(19) 0.0211(4) Uani 1 1 d . .
H13 H 0.8580 -0.0368 0.1644 0.025 Uiso 1 1 calc R U
C14 C 0.8156(3) 0.12593(18) 0.25971(18) 0.0192(4) Uani 1 1 d . .
H14 H 0.8520 0.0697 0.3319 0.023 Uiso 1 1 calc R U
C15 C 0.1902(3) 0.7538(2) 0.29265(19) 0.0208(4) Uani 1 1 d . .
H15A H 0.2062 0.8452 0.2547 0.031 Uiso 1 1 calc R U
H15B H 0.0841 0.7664 0.3662 0.031 Uiso 1 1 calc R U
H15C H 0.1553 0.7097 0.2342 0.031 Uiso 1 1 calc R U

loop_
_atom_site_aniso_label
_atom_site_aniso_U_11
_atom_site_aniso_U_22
_atom_site_aniso_U_33
_atom_site_aniso_U_23
_atom_site_aniso_U_13
_atom_site_aniso_U_12
Mo1 0.01680(8) 0.01271(7) 0.01139(8) -0.00016(5) -0.00303(6) -0.00378(5)
N1 0.0131(7) 0.0147(7) 0.0104(7) -0.0022(5) -0.0011(6) -0.0032(6)
N2 0.0166(7) 0.0153(7) 0.0126(7) -0.0032(5) -0.0039(6) -0.0034(6)
N3 0.0262(9) 0.0164(7) 0.0142(8) -0.0034(6) -0.0050(7) -0.0052(7)
O1 0.0223(7) 0.0145(6) 0.0141(6) 0.0001(5) -0.0056(5) -0.0069(5)
O2 0.0285(7) 0.0148(6) 0.0178(7) -0.0012(5) -0.0098(6) -0.0047(5)
O3 0.0249(7) 0.0143(6) 0.0162(7) 0.0008(5) -0.0052(6) -0.0037(5)
O4 0.0203(7) 0.0254(7) 0.0211(7) 0.0001(6) -0.0013(6) -0.0040(6)
O5 0.0156(6) 0.0181(6) 0.0178(7) 0.0051(5) -0.0037(5) -0.0044(5)
C1 0.0113(8) 0.0166(8) 0.0128(8) -0.0013(6) -0.0017(6) -0.0036(6)
C2 0.0126(8) 0.0151(8) 0.0133(8) -0.0025(6) -0.0023(7) -0.0036(6)
C3 0.0192(9) 0.0165(8) 0.0142(9) -0.0004(6) -0.0042(7) -0.0052(7)
C4 0.0234(10) 0.0138(8) 0.0193(9) -0.0017(7) -0.0058(8) -0.0051(7)
C5 0.0132(8) 0.0173(8) 0.0160(9) -0.0037(6) -0.0029(7) -0.0052(7)
C6 0.0163(9) 0.0165(8) 0.0147(8) -0.0006(6) -0.0051(7) -0.0039(7)
C7 0.0155(8) 0.0132(8) 0.0165(9) -0.0011(6) -0.0037(7) -0.0034(6)
C8 0.0172(9) 0.0154(8) 0.0141(8) -0.0010(6) -0.0040(7) -0.0043(7)
C9 0.0141(8) 0.0170(8) 0.0158(9) -0.0042(7) -0.0019(7) -0.0047(7)
C10 0.0150(8) 0.0157(8) 0.0175(9) -0.0032(7) -0.0024(7) -0.0050(7)
C11 0.0206(9) 0.0240(9) 0.0167(9) -0.0044(7) -0.0036(8) -0.0074(8)
C12 0.0192(9) 0.0236(9) 0.0210(10) -0.0106(7) -0.0015(8) -0.0066(8)
C13 0.0186(9) 0.0173(8) 0.0276(11) -0.0077(7) -0.0033(8) -0.0039(7)
C14 0.0192(9) 0.0158(8) 0.0224(10) -0.0026(7) -0.0045(8) -0.0046(7)
C15 0.0164(9) 0.0215(9) 0.0226(10) 0.0013(7) -0.0047(8) -0.0045(7)

loop_
_atom_type_symbol
_atom_type_description
_atom_type_scat_dispersion_real
_atom_type_scat_dispersion_imag
_atom_type_scat_source
C C 0.0033 0.0016 'International Tables Vol C Tables 4.2.6.8 and 6.1.1.4'
H H 0.0000 0.0000 'International Tables Vol C Tables 4.2.6.8 and 6.1.1.4'
Mo Mo -1.6832 0.6857 'International Tables Vol C Tables 4.2.6.8 and 6.1.1.4'
N N 0.0061 0.0033 'International Tables Vol C Tables 4.2.6.8 and 6.1.1.4'
O O 0.0106 0.0060 'International Tables Vol C Tables 4.2.6.8 and 6.1.1.4'

loop_
_geom_angle_atom_site_label_1
_geom_angle_atom_site_label_2
_geom_angle_atom_site_label_3
_geom_angle
O4 Mo1 O3 106.08(7)
O4 Mo1 O2 99.09(6)
O3 Mo1 O2 103.01(6)
O4 Mo1 O1 96.32(6)
O3 Mo1 O1 97.19(5)
O2 Mo1 O1 149.98(6)
O4 Mo1 N1 96.17(6)
O3 Mo1 N1 156.20(6)
O2 Mo1 N1 81.25(5)
O1 Mo1 N1 71.58(5)
O4 Mo1 O5 170.94(6)
O3 Mo1 O5 81.92(6)
O2 Mo1 O5 82.89(5)
O1 Mo1 O5 78.18(5)
N1 Mo1 O5 75.33(5)
C8 N1 N2 116.86(14)
C8 N1 Mo1 127.15(12)
N2 N1 Mo1 115.83(10)
C1 N2 N1 109.76(14)
C5 N3 H1N3 117.0(15)
C5 N3 H2N3 116.7(15)
H1N3 N3 H2N3 115(2)
C1 O1 Mo1 120.91(10)
C10 O2 Mo1 133.32(11)
C15 O5 Mo1 127.39(11)
C15 O5 H1O5 107.5(16)
Mo1 O5 H1O5 121.3(16)
N2 C1 O1 121.81(15)
N2 C1 C2 120.39(16)
O1 C1 C2 117.76(15)
C7 C2 C3 118.20(16)
C7 C2 C1 122.21(15)
C3 C2 C1 119.52(16)
C4 C3 C2 120.90(17)
C4 C3 H3 119.6
C2 C3 H3 119.6
C3 C4 C5 120.56(16)
C3 C4 H4 119.7
C5 C4 H4 119.7
N3 C5 C4 121.04(16)
N3 C5 C6 120.59(17)
C4 C5 C6 118.35(16)
C7 C6 C5 120.51(17)
C7 C6 H6 119.7
C5 C6 H6 119.7
C6 C7 C2 121.34(16)
C6 C7 H7 119.3
C2 C7 H7 119.3
N1 C8 C9 124.19(16)
N1 C8 H8 117.9
C9 C8 H8 117.9
C14 C9 C10 118.77(16)
C14 C9 C8 118.45(16)
C10 C9 C8 122.77(16)
O2 C10 C11 118.43(17)
O2 C10 C9 121.49(16)
C11 C10 C9 120.02(16)
C12 C11 C10 119.81(18)
C12 C11 H11 120.1
C10 C11 H11 120.1
C11 C12 C13 121.11(17)
C11 C12 H12 119.4
C13 C12 H12 119.4
C14 C13 C12 119.48(17)
C14 C13 H13 120.3
C12 C13 H13 120.3
C13 C14 C9 120.78(18)
C13 C14 H14 119.6
C9 C14 H14 119.6
O5 C15 H15A 109.5
O5 C15 H15B 109.5
H15A C15 H15B 109.5
O5 C15 H15C 109.5
H15A C15 H15C 109.5
H15B C15 H15C 109.5

loop_
_geom_bond_atom_site_label_1
_geom_bond_atom_site_label_2
_geom_bond_distance
Mo1 O4 1.6857(14)
Mo1 O3 1.7198(12)
Mo1 O2 1.9196(12)
Mo1 O1 2.0133(12)
Mo1 N1 2.2308(14)
Mo1 O5 2.3592(13)
N1 C8 1.291(2)
N1 N2 1.3948(19)
N2 C1 1.315(2)
N3 C5 1.365(2)
N3 H1N3 0.852(16)
N3 H2N3 0.847(15)
O1 C1 1.316(2)
O2 C10 1.354(2)
O5 C15 1.432(2)
O5 H1O5 0.810(15)
C1 C2 1.463(2)
C2 C7 1.399(2)
C2 C3 1.404(2)
C3 C4 1.383(2)
C3 H3 0.9500
C4 C5 1.404(3)
C4 H4 0.9500
C5 C6 1.411(2)
C6 C7 1.374(2)
C6 H6 0.9500
C7 H7 0.9500
C8 C9 1.441(2)
C8 H8 0.9500
C9 C14 1.408(2)
C9 C10 1.409(2)
C10 C11 1.391(2)
C11 C12 1.384(3)
C11 H11 0.9500
C12 C13 1.388(3)
C12 H12 0.9500
C13 C14 1.380(3)
C13 H13 0.9500
C14 H14 0.9500
C15 H15A 0.9800
C15 H15B 0.9800
C15 H15C 0.9800

loop_
_geom_hbond_atom_site_label_D
_geom_hbond_atom_site_label_H
_geom_hbond_atom_site_label_A
_geom_hbond_distance_DH
_geom_hbond_distance_HA
_geom_hbond_distance_DA
_geom_hbond_angle_DHA
_geom_hbond_site_symmetry_A
O5 H1O5 N2 0.810(15) 1.924(16) 2.724(2) 170(2) 2_666
N3 H1N3 O3 0.852(16) 2.246(17) 3.077(2) 165(2) 1_556
N3 H2N3 O3 0.847(15) 2.145(16) 2.991(2) 176(2) 2_676
C6 H6 O4 0.95 2.63 3.259(2) 123.8 2_766

loop_
_geom_torsion_atom_site_label_1
_geom_torsion_atom_site_label_2
_geom_torsion_atom_site_label_3
_geom_torsion_atom_site_label_4
_geom_torsion
C8 N1 N2 C1 172.18(16)
Mo1 N1 N2 C1 -3.53(17)
N1 N2 C1 O1 2.3(2)
N1 N2 C1 C2 -179.90(15)
Mo1 O1 C1 N2 0.3(2)
Mo1 O1 C1 C2 -177.59(11)
N2 C1 C2 C7 9.7(3)
O1 C1 C2 C7 -172.40(16)
N2 C1 C2 C3 -167.06(17)
O1 C1 C2 C3 10.9(2)
C7 C2 C3 C4 -3.1(3)
C1 C2 C3 C4 173.74(17)
C2 C3 C4 C5 0.3(3)
C3 C4 C5 N3 -178.55(18)
C3 C4 C5 C6 3.0(3)
N3 C5 C6 C7 178.01(17)
C4 C5 C6 C7 -3.6(3)
C5 C6 C7 C2 0.8(3)
C3 C2 C7 C6 2.6(3)
C1 C2 C7 C6 -174.17(17)
N2 N1 C8 C9 179.80(16)
Mo1 N1 C8 C9 -5.0(3)
N1 C8 C9 C14 172.43(17)
N1 C8 C9 C10 -9.0(3)
Mo1 O2 C10 C11 -147.63(15)
Mo1 O2 C10 C9 35.0(3)
C14 C9 C10 O2 175.59(16)
C8 C9 C10 O2 -3.0(3)
C14 C9 C10 C11 -1.7(3)
C8 C9 C10 C11 179.71(17)
O2 C10 C11 C12 -176.87(17)
C9 C10 C11 C12 0.5(3)
C10 C11 C12 C13 0.8(3)
C11 C12 C13 C14 -0.8(3)
C12 C13 C14 C9 -0.4(3)
C10 C9 C14 C13 1.7(3)
C8 C9 C14 C13 -179.69(17)
